data_4078539
loop_
_publ_author_name
'Dias Filho, Newton L.'
'Portugal, F\'atima C. M.'
'Nogueira, J. M. F.'
'Brand\~ao, Paula'
'F\'elix, Vitor'
'Vaz, Pedro D.'
'Nunes, Carla D.'
'Veiros, Luis F.'
'Brito, Maria J. Villa de'
'Calhorda, Maria Jos\'e'

_publ_section_title
;
 An Oligosilsesquioxane Cage Functionalized with Molybdenum(II)
 Organometallic Fragments
;
_journal_issue 12
_journal_name_full Organometallics
_journal_page_first 4495
_journal_paper_doi 10.1021/om3003043
_journal_volume 31
_journal_year 2012
_chemical_formula_sum 'C24 H48 Cl8 O12 Si8'
_chemical_formula_weight 1036.94
_chemical_name_systematic
; 
 ? 
;
_space_group_IT_number 2
_symmetry_cell_setting triclinic
_symmetry_space_group_name_Hall '-P 1'
_symmetry_space_group_name_H-M 'P -1'
_atom_sites_solution_hydrogens geom
_atom_sites_solution_primary direct
_atom_sites_solution_secondary difmap
_audit_creation_method SHELXL-97
_cell_angle_alpha 99.157(3)
_cell_angle_beta 103.552(3)
_cell_angle_gamma 99.353(3)
_cell_formula_units_Z 2
_cell_length_a 10.2067(6)
_cell_length_b 15.2037(9)
_cell_length_c 15.5094(9)
_cell_measurement_temperature 150(2)
_cell_volume 2259.3(2)
_computing_cell_refinement 'Bruker SMART'
_computing_data_collection 'Bruker SMART'
_computing_data_reduction 'Bruker SAINT'
_computing_molecular_graphics 'PLATON (Spek, 2008)'
_computing_publication_material 'SHELXL-97 (Sheldrick, 1997)'
_computing_structure_refinement 'SHELXL-97 (Sheldrick, 1997)'
_computing_structure_solution 'SHELXS-97 (Sheldrick, 1990)'
_diffrn_ambient_temperature 150(2)
_diffrn_measured_fraction_theta_full 0.924
_diffrn_measured_fraction_theta_max 0.924
_diffrn_measurement_device_type 'CCD area detector'
_diffrn_measurement_method 'phi and omega scans'
_diffrn_radiation_monochromator graphite
_diffrn_radiation_source 'fine-focus sealed tube'
_diffrn_radiation_type MoK\a
_diffrn_radiation_wavelength 0.71073
_diffrn_reflns_av_R_equivalents 0.0315
_diffrn_reflns_av_sigmaI/netI 0.0333
_diffrn_reflns_limit_h_max 16
_diffrn_reflns_limit_h_min -16
_diffrn_reflns_limit_k_max 25
_diffrn_reflns_limit_k_min -25
_diffrn_reflns_limit_l_max 25
_diffrn_reflns_limit_l_min -24
_diffrn_reflns_number 120818
_diffrn_reflns_theta_full 36.31
_diffrn_reflns_theta_max 36.31
_diffrn_reflns_theta_min 1.74
_exptl_absorpt_coefficient_mu 0.761
_exptl_absorpt_correction_T_max 0.9557
_exptl_absorpt_correction_T_min 0.9009
_exptl_absorpt_correction_type multi-scan
_exptl_crystal_colour colorless
_exptl_crystal_density_diffrn 1.524
_exptl_crystal_density_method 'not measured'
_exptl_crystal_description 'block shaped'
_exptl_crystal_F_000 1072
_exptl_crystal_size_max 0.14
_exptl_crystal_size_mid 0.14
_exptl_crystal_size_min 0.06
_refine_diff_density_max 2.791
_refine_diff_density_min -1.866
_refine_diff_density_rms 0.124
_refine_ls_extinction_method none
_refine_ls_goodness_of_fit_ref 1.054
_refine_ls_hydrogen_treatment mixed
_refine_ls_matrix_type full
_refine_ls_number_parameters 524
_refine_ls_number_reflns 20206
_refine_ls_number_restraints 24
_refine_ls_restrained_S_all 1.060
_refine_ls_R_factor_all 0.0928
_refine_ls_R_factor_gt 0.0585
_refine_ls_shift/su_max 0.001
_refine_ls_shift/su_mean 0.000
_refine_ls_structure_factor_coef Fsqd
_refine_ls_weighting_details 'w=1/[\s^2^(Fo^2^)+(0.0861P)^2^+3.7563P] where P=(Fo^2^+2Fc^2^)/3'
_refine_ls_weighting_scheme calc
_refine_ls_wR_factor_gt 0.1606
_refine_ls_wR_factor_ref 0.1908
_reflns_number_gt 14010
_reflns_number_total 20206
_reflns_threshold_expression >2sigma(I)
_cod_data_source_file om3003043_si_001.cif
_cod_data_source_block t8_prcl
_cod_depositor_comments
;
The following automatic conversions were performed:

'_symmetry_cell_setting' value 'Triclinic' changed to 'triclinic'
according to /home/saulius/struct/CIF-dictionaries/cif_core.dic
dictionary named 'cif_core.dic' version 2.4.1 from 2010-06-29.

Automatic conversion script
Id: cif_fix_values 1891 2012-01-12 08:04:46Z andrius 

The following automatic conversions were performed:

'_refine_ls_weighting_scheme' value 'calc
w=1/[\s^2^(Fo^2^)+(0.0861P)^2^+3.7563P] where P=(Fo^2^+2Fc^2^)/3' was
changed to 'calc'. New tag '_refine_ls_weighting_details' was
created. The value of the new tag was set to
'w=1/[\s^2^(Fo^2^)+(0.0861P)^2^+3.7563P] where P=(Fo^2^+2Fc^2^)/3'.

Automatic conversion script
Id: cif_fix_values 3143 2015-03-26 13:38:13Z robertas 
;
_cod_original_sg_symbol_H-M P-1
_cod_database_code 4078539

loop_
_symmetry_equiv_pos_as_xyz
'x, y, z'
'-x, -y, -z'

loop_
_atom_site_label
_atom_site_type_symbol
_atom_site_fract_x
_atom_site_fract_y
_atom_site_fract_z
_atom_site_U_iso_or_equiv
_atom_site_adp_type
_atom_site_occupancy
_atom_site_calc_flag
_atom_site_refinement_flags
_atom_site_disorder_assembly
_atom_site_disorder_group
Si1 Si 0.72245(6) 0.12745(4) 0.60101(4) 0.01731(11) Uani 1 d . . .
Si2 Si 0.73091(6) -0.06606(4) 0.50192(4) 0.01623(10) Uani 1 d . . .
Si3 Si 0.47843(6) 0.04290(4) 0.67284(4) 0.01701(10) Uani 1 d . . .
Si4 Si 0.51247(6) 0.15027(4) 0.42633(4) 0.01669(10) Uani 1 d . . .
O1 O 0.64307(17) 0.16228(11) 0.51328(12) 0.0242(3) Uani 1 d . . .
O2 O 0.61804(18) 0.10517(11) 0.66289(12) 0.0250(3) Uani 1 d . . .
O3 O 0.77366(17) 0.03550(11) 0.56597(12) 0.0241(3) Uani 1 d . . .
O4 O 0.34606(17) 0.05961(12) 0.60031(11) 0.0247(3) Uani 1 d . . .
O5 O 0.51193(18) 0.06303(11) 0.35065(11) 0.0230(3) Uani 1 d . . .
O6 O 0.37271(16) 0.13192(11) 0.45939(12) 0.0225(3) Uani 1 d . . .
C11 C 0.8699(2) 0.22031(14) 0.66625(16) 0.0229(4) Uani 1 d . . .
H11A H 0.9355 0.2279 0.6286 0.027 Uiso 1 calc R . .
H11B H 0.8351 0.2773 0.6742 0.027 Uiso 1 calc R . .
C12 C 0.9519(3) 0.21111(16) 0.76051(17) 0.0272(4) Uani 1 d . . .
H12A H 1.0164 0.2696 0.7914 0.033 Uiso 1 calc R . .
H12B H 0.8873 0.1979 0.7977 0.033 Uiso 1 calc R . .
C13 C 1.0320(3) 0.13628(17) 0.75374(18) 0.0299(5) Uani 1 d . . .
H13A H 1.0914 0.1466 0.7127 0.036 Uiso 1 calc R . .
H13B H 0.9673 0.0769 0.7278 0.036 Uiso 1 calc R . .
Cl14 Cl 1.13706(7) 0.13343(5) 0.86367(5) 0.03740(15) Uani 1 d . . .
C21 C 0.8853(2) -0.11463(15) 0.50126(15) 0.0209(4) Uani 1 d . . .
H21A H 0.8569 -0.1762 0.4620 0.025 Uiso 1 calc R . .
H21B H 0.9471 -0.0762 0.4750 0.025 Uiso 1 calc R . .
C22 C 0.9649(3) -0.1211(2) 0.59636(17) 0.0303(5) Uani 1 d . . .
H22A H 0.9930 -0.0596 0.6358 0.036 Uiso 1 calc R . .
H22B H 0.9035 -0.1599 0.6225 0.036 Uiso 1 calc R . .
C23 C 1.0908(3) -0.1602(3) 0.5951(2) 0.0419(7) Uani 1 d . . .
H23A H 1.1541 -0.1203 0.5712 0.050 Uiso 1 calc R . .
H23B H 1.0634 -0.2210 0.5543 0.050 Uiso 1 calc R . .
Cl24 Cl 1.17814(10) -0.17024(9) 0.70684(7) 0.0627(3) Uani 1 d . . .
C31 C 0.4575(2) 0.07586(15) 0.78749(15) 0.0224(4) Uani 1 d . . .
H31A H 0.4536 0.1412 0.7979 0.027 Uiso 1 calc R . .
H31B H 0.3673 0.0414 0.7889 0.027 Uiso 1 calc R . .
C32 C 0.5687(3) 0.06135(18) 0.86759(16) 0.0282(4) Uani 1 d . . .
H32A H 0.6607 0.0778 0.8571 0.034 Uiso 1 calc R . .
H32B H 0.5677 0.1016 0.9242 0.034 Uiso 1 calc R . .
C33 C 0.5426(3) -0.0367(2) 0.87770(18) 0.0322(5) Uani 1 d . . .
H33A H 0.5490 -0.0766 0.8224 0.039 Uiso 1 calc R . .
H33B H 0.4483 -0.0542 0.8844 0.039 Uiso 1 calc R . .
Cl34 Cl 0.66615(9) -0.05282(7) 0.97519(5) 0.0508(2) Uani 1 d . . .
C41 C 0.5230(3) 0.25307(19) 0.3781(2) 0.0405(7) Uani 0.50 d PD A 1
H41A H 0.6173 0.2684 0.3707 0.049 Uiso 0.50 calc PR A 1
H41B H 0.4593 0.2363 0.3164 0.049 Uiso 0.50 calc PR A 1
C42 C 0.4944(11) 0.3365(4) 0.4236(4) 0.066(3) Uani 0.50 d PD A 1
H42A H 0.5673 0.3609 0.4810 0.079 Uiso 0.50 calc PR A 1
H42B H 0.4058 0.3215 0.4391 0.079 Uiso 0.50 calc PR A 1
C43 C 0.4866(11) 0.4110(4) 0.3672(5) 0.080(4) Uani 0.50 d PD A 1
H43A H 0.5663 0.4179 0.3409 0.096 Uiso 0.50 calc PR A 1
H43B H 0.4911 0.4699 0.4070 0.096 Uiso 0.50 calc PR A 1
Cl44 Cl 0.3281(3) 0.38224(14) 0.27709(17) 0.0713(6) Uani 0.50 d PD A 1
C41 C 0.5230(3) 0.25307(19) 0.3781(2) 0.0405(7) Uani 0.50 d PD A 2
H41C H 0.5675 0.3051 0.4294 0.049 Uiso 0.50 calc PR A 2
H41D H 0.5881 0.2489 0.3400 0.049 Uiso 0.50 calc PR A 2
C42 C 0.4059(8) 0.2780(4) 0.3255(6) 0.0562(19) Uani 0.50 d PD A 2
H42C H 0.3312 0.2715 0.3563 0.067 Uiso 0.50 calc PR A 2
H42D H 0.3728 0.2357 0.2658 0.067 Uiso 0.50 calc PR A 2
C43 C 0.4362(10) 0.3757(4) 0.3110(5) 0.066(2) Uani 0.50 d PD A 2
H43C H 0.3585 0.3847 0.2636 0.080 Uiso 0.50 calc PR A 2
H43D H 0.5200 0.3852 0.2891 0.080 Uiso 0.50 calc PR A 2
Cl44 Cl 0.4607(5) 0.45734(17) 0.4110(2) 0.1053(12) Uani 0.50 d PD A 2
Cl5 Cl 0.71281(9) 0.68820(9) 0.28924(7) 0.0657(3) Uani 1 d . . .
Cl8 Cl -0.17677(8) 0.92750(5) -0.21305(5) 0.03808(15) Uani 1 d . . .
Si5 Si 0.22797(6) 0.60310(4) 0.12163(4) 0.01896(11) Uani 1 d . . .
Si6 Si -0.03075(6) 0.50115(4) 0.16901(4) 0.01927(11) Uani 1 d . . .
Si7 Si -0.22102(6) 0.57079(4) 0.01781(4) 0.01811(11) Uani 1 d . . .
Si8 Si 0.03747(6) 0.67288(4) -0.02948(5) 0.02009(11) Uani 1 d . . .
O7 O 0.16447(17) 0.66448(12) 0.05255(13) 0.0273(3) Uani 1 d . . .
O8 O 0.11491(17) 0.56571(11) 0.17248(12) 0.0252(3) Uani 1 d . . .
O9 O -0.15568(17) 0.53857(12) 0.11050(12) 0.0253(3) Uani 1 d . . .
O10 O 0.27001(17) 0.51768(11) 0.06521(12) 0.0256(3) Uani 1 d . . .
O11 O -0.10545(17) 0.64458(11) -0.00273(14) 0.0270(3) Uani 1 d . . .
O12 O 0.03394(19) 0.60213(11) -0.12056(13) 0.0279(3) Uani 1 d . . .
C51 C 0.3840(2) 0.67230(15) 0.20564(17) 0.0247(4) Uani 1 d . . .
H51A H 0.4553 0.6889 0.1741 0.030 Uiso 1 calc R . .
H51B H 0.3620 0.7295 0.2334 0.030 Uiso 1 calc R . .
C52 C 0.4429(3) 0.62470(19) 0.2807(2) 0.0371(6) Uani 1 d . . .
H52A H 0.3748 0.6132 0.3159 0.044 Uiso 1 calc R . .
H52B H 0.4570 0.5649 0.2528 0.044 Uiso 1 calc R . .
C53 C 0.5785(3) 0.6785(2) 0.3452(2) 0.0390(6) Uani 1 d . . .
H53A H 0.6042 0.6478 0.3965 0.047 Uiso 1 calc R . .
H53B H 0.5672 0.7401 0.3699 0.047 Uiso 1 calc R . .
C81 C 0.0589(2) 0.79069(14) -0.04764(17) 0.0241(4) Uani 1 d . . .
H81A H 0.0684 0.8325 0.0104 0.029 Uiso 1 calc R . .
H81B H 0.1452 0.8060 -0.0657 0.029 Uiso 1 calc R . .
C82 C -0.0612(2) 0.80705(15) -0.12028(18) 0.0261(4) Uani 1 d . . .
H82A H -0.0686 0.7679 -0.1794 0.031 Uiso 1 calc R . .
H82B H -0.1486 0.7902 -0.1038 0.031 Uiso 1 calc R . .
C83 C -0.0389(3) 0.90604(17) -0.1285(2) 0.0322(5) Uani 1 d . . .
H83A H 0.0490 0.9228 -0.1444 0.039 Uiso 1 calc R . .
H83B H -0.0315 0.9449 -0.0692 0.039 Uiso 1 calc R . .
C71 C -0.3697(2) 0.62209(14) 0.02823(16) 0.0221(4) Uani 1 d . . .
H71A H -0.4368 0.5786 0.0459 0.026 Uiso 1 calc R . .
H71B H -0.3381 0.6776 0.0768 0.026 Uiso 1 calc R . .
C72 C -0.4415(3) 0.64714(19) -0.06033(19) 0.0309(5) Uani 1 d . . .
H72A H -0.3731 0.6865 -0.0810 0.037 Uiso 1 calc R . .
H72B H -0.4808 0.5910 -0.1077 0.037 Uiso 1 calc R . .
C73 C -0.5548(3) 0.6962(2) -0.0478(2) 0.0412(7) Uani 1 d . . .
H73A H -0.5151 0.7526 -0.0007 0.049 Uiso 1 calc R . .
H73B H -0.6225 0.6570 -0.0263 0.049 Uiso 1 calc R . .
Cl74 Cl -0.64103(9) 0.72499(8) -0.15086(7) 0.0575(3) Uani 1 d . . .
C61 C -0.0497(3) 0.5060(3) 0.2845(2) 0.0414(7) Uani 0.287(10) d PD B 1
H61A H -0.0774 0.5643 0.3021 0.050 Uiso 0.287(10) calc PR B 1
H61B H -0.1292 0.4569 0.2800 0.050 Uiso 0.287(10) calc PR B 1
C62 C 0.0649(9) 0.4987(6) 0.3640(6) 0.032(2) Uani 0.287(10) d PD B 1
H62A H 0.0599 0.5354 0.4215 0.038 Uiso 0.287(10) calc PR B 1
H62B H 0.1568 0.5187 0.3544 0.038 Uiso 0.287(10) calc PR B 1
C63 C 0.0350(11) 0.3960(6) 0.3641(7) 0.040(3) Uani 0.287(10) d PDU B 1
H63A H 0.0525 0.3618 0.3095 0.048 Uiso 0.287(10) calc PR B 1
H63B H -0.0634 0.3758 0.3613 0.048 Uiso 0.287(10) calc PR B 1
Cl64 Cl 0.1400(10) 0.3700(3) 0.4637(5) 0.105(3) Uani 0.287(10) d PD B 1
C61 C -0.0497(3) 0.5060(3) 0.2845(2) 0.0414(7) Uani 0.713(10) d PD B 2
H61C H -0.0275 0.5702 0.3175 0.050 Uiso 0.713(10) calc PR B 2
H61D H -0.1461 0.4794 0.2820 0.050 Uiso 0.713(10) calc PR B 2
C62 C 0.0501(12) 0.4514(8) 0.3352(5) 0.106(4) Uani 0.713(10) d PD B 2
H62C H 0.0409 0.3913 0.2962 0.127 Uiso 0.713(10) calc PR B 2
H62D H 0.1465 0.4850 0.3485 0.127 Uiso 0.713(10) calc PR B 2
C63 C 0.0154(16) 0.4380(17) 0.4243(10) 0.256(11) Uani 0.713(10) d PDU B 2
H63C H -0.0716 0.3922 0.4105 0.308 Uiso 0.713(10) calc PR B 2
H63D H 0.0014 0.4962 0.4561 0.308 Uiso 0.713(10) calc PR B 2
Cl64 Cl 0.1508(6) 0.4008(7) 0.4972(7) 0.213(3) Uani 0.713(10) d PD B 2

loop_
_atom_site_aniso_label
_atom_site_aniso_U_11
_atom_site_aniso_U_22
_atom_site_aniso_U_33
_atom_site_aniso_U_23
_atom_site_aniso_U_13
_atom_site_aniso_U_12
Si1 0.0170(2) 0.0153(2) 0.0175(2) 0.00083(18) 0.00368(19) 0.00133(17)
Si2 0.0161(2) 0.0157(2) 0.0171(2) 0.00357(18) 0.00350(18) 0.00510(17)
Si3 0.0191(2) 0.0178(2) 0.0145(2) 0.00353(18) 0.00431(18) 0.00480(18)
Si4 0.0186(2) 0.0139(2) 0.0186(2) 0.00550(18) 0.00488(19) 0.00437(17)
O1 0.0212(7) 0.0254(7) 0.0229(7) 0.0051(6) 0.0012(6) 0.0027(6)
O2 0.0255(7) 0.0243(7) 0.0241(8) 0.0012(6) 0.0102(6) 0.0003(6)
O3 0.0234(7) 0.0187(6) 0.0277(8) -0.0008(6) 0.0057(6) 0.0046(5)
O4 0.0252(7) 0.0299(8) 0.0196(7) 0.0076(6) 0.0028(6) 0.0101(6)
O5 0.0305(8) 0.0198(6) 0.0193(7) 0.0034(5) 0.0064(6) 0.0081(6)
O6 0.0200(7) 0.0223(7) 0.0284(8) 0.0086(6) 0.0086(6) 0.0068(5)
C11 0.0208(9) 0.0195(8) 0.0231(10) 0.0014(7) 0.0001(7) 0.0010(7)
C12 0.0269(10) 0.0242(9) 0.0242(10) -0.0009(8) -0.0010(8) 0.0046(8)
C13 0.0334(12) 0.0279(10) 0.0255(11) 0.0034(8) 0.0021(9) 0.0091(9)
Cl14 0.0385(3) 0.0356(3) 0.0326(3) 0.0092(2) -0.0039(2) 0.0096(2)
C21 0.0181(8) 0.0234(8) 0.0229(9) 0.0049(7) 0.0062(7) 0.0073(7)
C22 0.0265(10) 0.0457(14) 0.0242(11) 0.0111(10) 0.0068(8) 0.0196(10)
C23 0.0312(13) 0.072(2) 0.0371(15) 0.0258(14) 0.0129(11) 0.0306(14)
Cl24 0.0445(4) 0.1137(9) 0.0482(5) 0.0428(5) 0.0112(4) 0.0441(5)
C31 0.0273(10) 0.0241(9) 0.0182(9) 0.0046(7) 0.0086(7) 0.0081(7)
C32 0.0296(11) 0.0353(11) 0.0169(9) 0.0032(8) 0.0033(8) 0.0060(9)
C33 0.0358(12) 0.0434(14) 0.0226(11) 0.0142(10) 0.0073(9) 0.0160(11)
Cl34 0.0519(4) 0.0869(6) 0.0294(3) 0.0305(4) 0.0132(3) 0.0376(4)
C41 0.0484(16) 0.0296(12) 0.0597(19) 0.0282(13) 0.0279(15) 0.0158(11)
C42 0.131(8) 0.027(3) 0.036(3) 0.009(2) 0.002(4) 0.035(4)
C43 0.156(10) 0.021(3) 0.042(4) 0.003(3) -0.017(5) 0.026(4)
Cl44 0.0990(18) 0.0447(9) 0.0639(13) 0.0159(9) 0.0045(12) 0.0180(10)
C41 0.0484(16) 0.0296(12) 0.0597(19) 0.0282(13) 0.0279(15) 0.0158(11)
C42 0.072(5) 0.039(3) 0.054(4) 0.018(3) 0.001(4) 0.014(3)
C43 0.073(6) 0.051(4) 0.083(7) 0.036(5) 0.007(5) 0.033(4)
Cl44 0.190(4) 0.0480(12) 0.108(2) 0.0318(14) 0.063(2) 0.0590(18)
Cl5 0.0275(3) 0.1036(8) 0.0518(5) -0.0064(5) 0.0036(3) 0.0055(4)
Cl8 0.0454(4) 0.0460(4) 0.0356(3) 0.0226(3) 0.0158(3) 0.0246(3)
Si5 0.0165(2) 0.0155(2) 0.0232(3) 0.00210(19) 0.0031(2) 0.00361(17)
Si6 0.0194(2) 0.0179(2) 0.0216(3) 0.00493(19) 0.0061(2) 0.00528(18)
Si7 0.0156(2) 0.0152(2) 0.0239(3) 0.00343(19) 0.00526(19) 0.00487(17)
Si8 0.0179(2) 0.0146(2) 0.0290(3) 0.0069(2) 0.0066(2) 0.00416(18)
O7 0.0226(7) 0.0249(7) 0.0347(9) 0.0115(7) 0.0031(6) 0.0067(6)
O8 0.0217(7) 0.0246(7) 0.0274(8) 0.0035(6) 0.0063(6) 0.0016(6)
O9 0.0226(7) 0.0280(8) 0.0273(8) 0.0090(6) 0.0057(6) 0.0092(6)
O10 0.0236(7) 0.0213(7) 0.0288(8) -0.0019(6) 0.0040(6) 0.0076(6)
O11 0.0216(7) 0.0219(7) 0.0409(10) 0.0098(7) 0.0125(7) 0.0046(6)
O12 0.0334(9) 0.0171(6) 0.0339(9) 0.0042(6) 0.0114(7) 0.0050(6)
C51 0.0205(9) 0.0190(8) 0.0299(11) 0.0007(8) 0.0028(8) 0.0011(7)
C52 0.0298(12) 0.0333(12) 0.0382(14) 0.0113(11) -0.0065(10) -0.0025(9)
C53 0.0324(13) 0.0414(14) 0.0335(14) 0.0005(11) -0.0028(11) 0.0042(11)
C81 0.0227(9) 0.0167(8) 0.0330(11) 0.0079(7) 0.0064(8) 0.0033(7)
C82 0.0277(10) 0.0194(8) 0.0310(11) 0.0080(8) 0.0057(9) 0.0044(7)
C83 0.0363(13) 0.0233(10) 0.0384(14) 0.0132(9) 0.0059(10) 0.0095(9)
C71 0.0197(8) 0.0207(8) 0.0288(10) 0.0059(7) 0.0089(8) 0.0088(7)
C72 0.0272(11) 0.0384(12) 0.0366(13) 0.0159(10) 0.0132(10) 0.0187(9)
C73 0.0393(14) 0.0550(17) 0.0505(17) 0.0314(15) 0.0232(13) 0.0326(13)
Cl74 0.0487(4) 0.0819(6) 0.0682(6) 0.0527(5) 0.0229(4) 0.0403(5)
C61 0.0422(15) 0.0605(19) 0.0302(13) 0.0185(13) 0.0148(11) 0.0191(14)
C62 0.037(5) 0.028(4) 0.027(5) 0.003(3) 0.005(3) 0.005(3)
C63 0.041(3) 0.040(3) 0.040(3) 0.0088(11) 0.0099(12) 0.0087(11)
Cl64 0.121(5) 0.044(2) 0.104(4) 0.044(2) -0.063(4) -0.003(2)
C61 0.0422(15) 0.0605(19) 0.0302(13) 0.0185(13) 0.0148(11) 0.0191(14)
C62 0.177(10) 0.111(8) 0.043(4) 0.031(5) 0.014(5) 0.074(8)
C63 0.257(11) 0.256(11) 0.256(11) 0.053(2) 0.068(3) 0.054(2)
Cl64 0.118(3) 0.231(6) 0.300(8) 0.150(7) -0.019(4) 0.080(4)

loop_
_atom_type_symbol
_atom_type_description
_atom_type_scat_dispersion_real
_atom_type_scat_dispersion_imag
_atom_type_scat_source
C C 0.0033 0.0016 'International Tables Vol C Tables 4.2.6.8 and 6.1.1.4'
H H 0.0000 0.0000 'International Tables Vol C Tables 4.2.6.8 and 6.1.1.4'
Cl Cl 0.1484 0.1585 'International Tables Vol C Tables 4.2.6.8 and 6.1.1.4'
O O 0.0106 0.0060 'International Tables Vol C Tables 4.2.6.8 and 6.1.1.4'
Si Si 0.0817 0.0704 'International Tables Vol C Tables 4.2.6.8 and 6.1.1.4'

loop_
_geom_angle_atom_site_label_1
_geom_angle_atom_site_label_2
_geom_angle_atom_site_label_3
_geom_angle
_geom_angle_site_symmetry_1
_geom_angle_site_symmetry_3
O2 Si1 O1 109.63(10) . .
O2 Si1 O3 109.61(9) . .
O1 Si1 O3 108.67(9) . .
O2 Si1 C11 110.06(10) . .
O1 Si1 C11 107.41(10) . .
O3 Si1 C11 111.40(10) . .
O6 Si2 O4 109.42(9) 2_656 2_656
O6 Si2 O3 109.47(9) 2_656 .
O4 Si2 O3 108.94(9) 2_656 .
O6 Si2 C21 108.69(9) 2_656 .
O4 Si2 C21 109.82(10) 2_656 .
O3 Si2 C21 110.48(9) . .
O5 Si3 O4 108.91(9) 2_656 .
O5 Si3 O2 108.33(9) 2_656 .
O4 Si3 O2 108.91(10) . .
O5 Si3 C31 111.97(10) 2_656 .
O4 Si3 C31 108.33(10) . .
O2 Si3 C31 110.35(10) . .
O1 Si4 O6 108.22(9) . .
O1 Si4 O5 109.02(9) . .
O6 Si4 O5 109.21(9) . .
O1 Si4 C41 110.36(13) . .
O6 Si4 C41 110.22(11) . .
O5 Si4 C41 109.77(13) . .
O1 Si4 C41 110.36(13) . .
O6 Si4 C41 110.22(11) . .
O5 Si4 C41 109.77(13) . .
C41 Si4 C41 0.0(4) . .
Si4 O1 Si1 150.89(12) . .
Si1 O2 Si3 148.41(12) . .
Si2 O3 Si1 146.62(11) . .
Si2 O4 Si3 150.50(12) 2_656 .
Si3 O5 Si4 148.17(12) 2_656 .
Si2 O6 Si4 148.88(11) 2_656 .
C12 C11 Si1 118.48(16) . .
C12 C11 H11A 107.7 . .
Si1 C11 H11A 107.7 . .
C12 C11 H11B 107.7 . .
Si1 C11 H11B 107.7 . .
H11A C11 H11B 107.1 . .
C13 C12 C11 111.8(2) . .
C13 C12 H12A 109.3 . .
C11 C12 H12A 109.3 . .
C13 C12 H12B 109.3 . .
C11 C12 H12B 109.3 . .
H12A C12 H12B 107.9 . .
C12 C13 Cl14 110.66(18) . .
C12 C13 H13A 109.5 . .
Cl14 C13 H13A 109.5 . .
C12 C13 H13B 109.5 . .
Cl14 C13 H13B 109.5 . .
H13A C13 H13B 108.1 . .
C22 C21 Si2 112.64(16) . .
C22 C21 H21A 109.1 . .
Si2 C21 H21A 109.1 . .
C22 C21 H21B 109.1 . .
Si2 C21 H21B 109.1 . .
H21A C21 H21B 107.8 . .
C23 C22 C21 112.2(2) . .
C23 C22 H22A 109.2 . .
C21 C22 H22A 109.2 . .
C23 C22 H22B 109.2 . .
C21 C22 H22B 109.2 . .
H22A C22 H22B 107.9 . .
C22 C23 Cl24 111.0(2) . .
C22 C23 H23A 109.4 . .
Cl24 C23 H23A 109.4 . .
C22 C23 H23B 109.4 . .
Cl24 C23 H23B 109.4 . .
H23A C23 H23B 108.0 . .
C32 C31 Si3 117.42(16) . .
C32 C31 H31A 107.9 . .
Si3 C31 H31A 107.9 . .
C32 C31 H31B 107.9 . .
Si3 C31 H31B 107.9 . .
H31A C31 H31B 107.2 . .
C33 C32 C31 110.6(2) . .
C33 C32 H32A 109.5 . .
C31 C32 H32A 109.5 . .
C33 C32 H32B 109.5 . .
C31 C32 H32B 109.5 . .
H32A C32 H32B 108.1 . .
C32 C33 Cl34 110.92(19) . .
C32 C33 H33A 109.5 . .
Cl34 C33 H33A 109.5 . .
C32 C33 H33B 109.5 . .
Cl34 C33 H33B 109.5 . .
H33A C33 H33B 108.0 . .
C42 C41 Si4 121.1(3) . .
C42 C41 H41A 107.1 . .
Si4 C41 H41A 107.1 . .
C42 C41 H41B 107.1 . .
Si4 C41 H41B 107.1 . .
H41A C41 H41B 106.8 . .
C41 C42 C43 114.1(6) . .
C41 C42 H42A 108.7 . .
C43 C42 H42A 108.7 . .
C41 C42 H42B 108.7 . .
C43 C42 H42B 108.7 . .
H42A C42 H42B 107.6 . .
C42 C43 Cl44 110.6(6) . .
C42 C43 H43A 109.5 . .
Cl44 C43 H43A 109.5 . .
C42 C43 H43B 109.5 . .
Cl44 C43 H43B 109.5 . .
H43A C43 H43B 108.1 . .
C42 C41 Si4 123.2(3) . .
C42 C41 H41C 106.5 . .
Si4 C41 H41C 106.5 . .
C42 C41 H41D 106.5 . .
Si4 C41 H41D 106.5 . .
H41C C41 H41D 106.5 . .
C41 C42 C43 112.9(6) . .
C41 C42 H42C 109.0 . .
C43 C42 H42C 109.0 . .
C41 C42 H42D 109.0 . .
C43 C42 H42D 109.0 . .
H42C C42 H42D 107.8 . .
C42 C43 Cl44 112.4(6) . .
C42 C43 H43C 109.1 . .
Cl44 C43 H43C 109.1 . .
C42 C43 H43D 109.1 . .
Cl44 C43 H43D 109.1 . .
H43C C43 H43D 107.9 . .
O7 Si5 O10 109.34(10) . .
O7 Si5 O8 109.92(10) . .
O10 Si5 O8 109.60(9) . .
O7 Si5 C51 109.45(10) . .
O10 Si5 C51 108.54(10) . .
O8 Si5 C51 109.97(11) . .
O12 Si6 O9 109.61(10) 2_565 .
O12 Si6 O8 108.86(10) 2_565 .
O9 Si6 O8 108.82(9) . .
O12 Si6 C61 111.01(14) 2_565 .
O9 Si6 C61 108.81(12) . .
O8 Si6 C61 109.70(13) . .
O12 Si6 C61 111.01(14) 2_565 .
O9 Si6 C61 108.81(12) . .
O8 Si6 C61 109.70(13) . .
C61 Si6 C61 0.0(4) . .
O11 Si7 O9 109.55(10) . .
O11 Si7 O10 109.09(10) . 2_565
O9 Si7 O10 108.62(9) . 2_565
O11 Si7 C71 109.35(9) . .
O9 Si7 C71 110.49(10) . .
O10 Si7 C71 109.71(10) 2_565 .
O11 Si8 O12 108.49(10) . .
O11 Si8 O7 108.67(10) . .
O12 Si8 O7 108.82(10) . .
O11 Si8 C81 110.01(10) . .
O12 Si8 C81 110.83(11) . .
O7 Si8 C81 109.98(10) . .
Si5 O7 Si8 147.48(12) . .
Si5 O8 Si6 150.07(12) . .
Si6 O9 Si7 147.77(12) . .
Si5 O10 Si7 147.32(12) . 2_565
Si7 O11 Si8 151.83(12) . .
Si6 O12 Si8 148.29(13) 2_565 .
C52 C51 Si5 113.87(16) . .
C52 C51 H51A 108.8 . .
Si5 C51 H51A 108.8 . .
C52 C51 H51B 108.8 . .
Si5 C51 H51B 108.8 . .
H51A C51 H51B 107.7 . .
C53 C52 C51 113.8(2) . .
C53 C52 H52A 108.8 . .
C51 C52 H52A 108.8 . .
C53 C52 H52B 108.8 . .
C51 C52 H52B 108.8 . .
H52A C52 H52B 107.7 . .
C52 C53 Cl5 111.3(2) . .
C52 C53 H53A 109.4 . .
Cl5 C53 H53A 109.4 . .
C52 C53 H53B 109.4 . .
Cl5 C53 H53B 109.4 . .
H53A C53 H53B 108.0 . .
C82 C81 Si8 113.93(15) . .
C82 C81 H81A 108.8 . .
Si8 C81 H81A 108.8 . .
C82 C81 H81B 108.8 . .
Si8 C81 H81B 108.8 . .
H81A C81 H81B 107.7 . .
C83 C82 C81 110.74(19) . .
C83 C82 H82A 109.5 . .
C81 C82 H82A 109.5 . .
C83 C82 H82B 109.5 . .
C81 C82 H82B 109.5 . .
H82A C82 H82B 108.1 . .
C82 C83 Cl8 111.95(19) . .
C82 C83 H83A 109.2 . .
Cl8 C83 H83A 109.2 . .
C82 C83 H83B 109.2 . .
Cl8 C83 H83B 109.2 . .
H83A C83 H83B 107.9 . .
C72 C71 Si7 112.32(16) . .
C72 C71 H71A 109.1 . .
Si7 C71 H71A 109.1 . .
C72 C71 H71B 109.1 . .
Si7 C71 H71B 109.1 . .
H71A C71 H71B 107.9 . .
C73 C72 C71 111.2(2) . .
C73 C72 H72A 109.4 . .
C71 C72 H72A 109.4 . .
C73 C72 H72B 109.4 . .
C71 C72 H72B 109.4 . .
H72A C72 H72B 108.0 . .
C72 C73 Cl74 111.8(2) . .
C72 C73 H73A 109.2 . .
Cl74 C73 H73A 109.2 . .
C72 C73 H73B 109.2 . .
Cl74 C73 H73B 109.2 . .
H73A C73 H73B 107.9 . .
C62 C61 Si6 123.4(5) . .
C62 C61 H61A 106.5 . .
Si6 C61 H61A 106.5 . .
C62 C61 H61B 106.5 . .
Si6 C61 H61B 106.5 . .
H61A C61 H61B 106.5 . .
C61 C62 C63 102.4(6) . .
C61 C62 H62A 111.3 . .
C63 C62 H62A 111.3 . .
C61 C62 H62B 111.3 . .
C63 C62 H62B 111.3 . .
H62A C62 H62B 109.2 . .
C62 C63 Cl64 112.0(6) . .
C62 C63 H63A 109.2 . .
Cl64 C63 H63A 109.2 . .
C62 C63 H63B 109.2 . .
Cl64 C63 H63B 109.2 . .
H63A C63 H63B 107.9 . .
C62 C61 Si6 109.3(4) . .
C62 C61 H61C 109.8 . .
Si6 C61 H61C 109.8 . .
C62 C61 H61D 109.8 . .
Si6 C61 H61D 109.8 . .
H61C C61 H61D 108.3 . .
C63 C62 C61 110.0(7) . .
C63 C62 H62C 109.7 . .
C61 C62 H62C 109.7 . .
C63 C62 H62D 109.7 . .
C61 C62 H62D 109.7 . .
H62C C62 H62D 108.2 . .
C62 C63 Cl64 111.3(8) . .
C62 C63 H63C 109.4 . .
Cl64 C63 H63C 109.4 . .
C62 C63 H63D 109.4 . .
Cl64 C63 H63D 109.4 . .
H63C C63 H63D 108.0 . .

loop_
_geom_bond_atom_site_label_1
_geom_bond_atom_site_label_2
_geom_bond_distance
_geom_bond_site_symmetry_2
Si1 O2 1.6240(18) .
Si1 O1 1.6249(17) .
Si1 O3 1.6283(17) .
Si1 C11 1.850(2) .
Si2 O6 1.6203(17) 2_656
Si2 O4 1.6222(17) 2_656
Si2 O3 1.6282(17) .
Si2 C21 1.847(2) .
Si3 O5 1.6179(16) 2_656
Si3 O4 1.6265(17) .
Si3 O2 1.6314(17) .
Si3 C31 1.840(2) .
Si4 O1 1.6214(17) .
Si4 O6 1.6232(17) .
Si4 O5 1.6237(17) .
Si4 C41 1.836(2) .
Si4 C41 1.836(2) .
O4 Si2 1.6222(17) 2_656
O5 Si3 1.6179(16) 2_656
O6 Si2 1.6203(17) 2_656
C11 C12 1.545(3) .
C11 H11A 0.9900 .
C11 H11B 0.9900 .
C12 C13 1.510(3) .
C12 H12A 0.9900 .
C12 H12B 0.9900 .
C13 Cl14 1.800(3) .
C13 H13A 0.9900 .
C13 H13B 0.9900 .
C21 C22 1.535(3) .
C21 H21A 0.9900 .
C21 H21B 0.9900 .
C22 C23 1.503(3) .
C22 H22A 0.9900 .
C22 H22B 0.9900 .
C23 Cl24 1.796(3) .
C23 H23A 0.9900 .
C23 H23B 0.9900 .
C31 C32 1.545(3) .
C31 H31A 0.9900 .
C31 H31B 0.9900 .
C32 C33 1.511(4) .
C32 H32A 0.9900 .
C32 H32B 0.9900 .
C33 Cl34 1.806(3) .
C33 H33A 0.9900 .
C33 H33B 0.9900 .
C41 C42 1.457(6) .
C41 H41A 0.9900 .
C41 H41B 0.9900 .
C42 C43 1.539(7) .
C42 H42A 0.9900 .
C42 H42B 0.9900 .
C43 Cl44 1.811(7) .
C43 H43A 0.9900 .
C43 H43B 0.9900 .
C41 C42 1.424(6) .
C41 H41C 0.9900 .
C41 H41D 0.9900 .
C42 C43 1.530(7) .
C42 H42C 0.9900 .
C42 H42D 0.9900 .
C43 Cl44 1.764(8) .
C43 H43C 0.9900 .
C43 H43D 0.9900 .
Cl5 C53 1.785(4) .
Cl8 C83 1.797(3) .
Si5 O7 1.6213(18) .
Si5 O10 1.6223(17) .
Si5 O8 1.6226(18) .
Si5 C51 1.840(2) .
Si6 O12 1.6210(17) 2_565
Si6 O9 1.6219(17) .
Si6 O8 1.6272(17) .
Si6 C61 1.837(3) .
Si6 C61 1.837(3) .
Si7 O11 1.6159(17) .
Si7 O9 1.6225(18) .
Si7 O10 1.6265(17) 2_565
Si7 C71 1.843(2) .
Si8 O11 1.6191(18) .
Si8 O12 1.6228(19) .
Si8 O7 1.6272(18) .
Si8 C81 1.843(2) .
O10 Si7 1.6265(17) 2_565
O12 Si6 1.6210(17) 2_565
C51 C52 1.524(4) .
C51 H51A 0.9900 .
C51 H51B 0.9900 .
C52 C53 1.519(4) .
C52 H52A 0.9900 .
C52 H52B 0.9900 .
C53 H53A 0.9900 .
C53 H53B 0.9900 .
C81 C82 1.541(3) .
C81 H81A 0.9900 .
C81 H81B 0.9900 .
C82 C83 1.515(3) .
C82 H82A 0.9900 .
C82 H82B 0.9900 .
C83 H83A 0.9900 .
C83 H83B 0.9900 .
C71 C72 1.534(3) .
C71 H71A 0.9900 .
C71 H71B 0.9900 .
C72 C73 1.507(3) .
C72 H72A 0.9900 .
C72 H72B 0.9900 .
C73 Cl74 1.792(3) .
C73 H73A 0.9900 .
C73 H73B 0.9900 .
C61 C62 1.520(7) .
C61 H61A 0.9900 .
C61 H61B 0.9900 .
C62 C63 1.543(8) .
C62 H62A 0.9900 .
C62 H62B 0.9900 .
C63 Cl64 1.802(8) .
C63 H63A 0.9900 .
C63 H63B 0.9900 .
C61 C62 1.566(7) .
C61 H61C 0.9900 .
C61 H61D 0.9900 .
C62 C63 1.540(9) .
C62 H62C 0.9900 .
C62 H62D 0.9900 .
C63 Cl64 1.799(9) .
C63 H63C 0.9900 .
C63 H63D 0.9900 .
